data_9007252
loop_
_publ_author_name
'Tarantino S C'
'Zema M'
'Pistorino M'
'Domeneghetti M C'

_publ_section_title
;
 High-temperature X-ray investigation of natural columbites
 Note: sample BRA3 at T = 300 C
 Locality: San Jose de Safira, Minas Gerais, Brazil
;
_journal_name_full 'Physics and Chemistry of Minerals'
_journal_page_first 590
_journal_page_last 598
_journal_paper_doi 10.1007/s00269-003-0345-z
_journal_volume 30
_journal_year 2003
_chemical_formula_sum 'Ca0.001 Fe0.747 Mn0.215 Nb1.894 O6 Sc0.003 Sn0.001 Ta0.094 Ti0.027 W0.003'
_chemical_name_mineral Ferrocolumbite
_space_group_IT_number 60
_symmetry_space_group_name_Hall '-P 2n 2ab'
_symmetry_space_group_name_H-M 'P b c n'
_cell_angle_alpha 90
_cell_angle_beta 90
_cell_angle_gamma 90
_cell_length_a 14.3191
_cell_length_b 5.7482
_cell_length_c 5.0713
_cell_formula_units_Z 4
_cell_volume 417.414
_diffrn_ambient_temperature 573.15
_cod_original_formula_sum 'Fe.747 Mn.215 Ti.027 Nb1.894 Ta.094 W.003 Sc.003 Ca.001 Sn.001 O6'
_cod_database_code 9007252

loop_
_symmetry_equiv_pos_as_xyz
x,y,z
x,-y,1/2+z
-x,y,1/2-z
1/2-x,1/2+y,z
1/2+x,1/2-y,-z
1/2+x,1/2+y,1/2-z
1/2-x,1/2-y,1/2+z
-x,-y,-z

loop_
_atom_site_aniso_label
_atom_site_aniso_U_11
_atom_site_aniso_U_22
_atom_site_aniso_U_33
_atom_site_aniso_U_12
_atom_site_aniso_U_13
_atom_site_aniso_U_23
Fe2+A 0.01950 0.01600 0.02840 0.00000 -0.00050 0.00000
Mn2+A 0.01950 0.01600 0.02840 0.00000 -0.00050 0.00000
Ti4+A 0.01950 0.01600 0.02840 0.00000 -0.00050 0.00000
Nb5+B 0.01690 0.01250 0.02160 -0.00010 -0.00020 -0.00010
Ta5+B 0.01690 0.01250 0.02160 -0.00010 -0.00020 -0.00010
W6+B 0.01690 0.01250 0.02160 -0.00010 -0.00020 -0.00010
Sc3+B 0.01690 0.01250 0.02160 -0.00010 -0.00020 -0.00010
Ca2+B 0.01690 0.01250 0.02160 -0.00010 -0.00020 -0.00010
Sn4+B 0.01690 0.01250 0.02160 -0.00010 -0.00020 -0.00010
O1 0.02130 0.01940 0.02430 -0.00310 0.00030 0.00280
O2 0.02390 0.02120 0.02280 0.00040 0.00080 -0.00060
O3 0.02420 0.01710 0.02380 -0.00140 0.00170 0.00180

loop_
_atom_site_label
_atom_site_fract_x
_atom_site_fract_y
_atom_site_fract_z
_atom_site_occupancy
_atom_site_U_iso_or_equiv
Fe2+A 0.00000 0.32830 0.25000 0.74700 0.02130
Mn2+A 0.00000 0.32830 0.25000 0.21500 0.02130
Ti4+A 0.00000 0.32830 0.25000 0.02700 0.02130
Nb5+B 0.16170 0.17970 0.74560 0.94700 0.01700
Ta5+B 0.16170 0.17970 0.74560 0.04700 0.01700
W6+B 0.16170 0.17970 0.74560 0.00150 0.01700
Sc3+B 0.16170 0.17970 0.74560 0.00150 0.01700
Ca2+B 0.16170 0.17970 0.74560 0.00050 0.01700
Sn4+B 0.16170 0.17970 0.74560 0.00050 0.01700
O1 0.09680 0.10290 0.06750 1.00000 0.02170
O2 0.08190 0.38280 0.59720 1.00000 0.02260
O3 0.24440 0.12480 0.41630 1.00000 0.02170

loop_
_cod_related_entry_id
_cod_related_entry_database
_cod_related_entry_code
1 AMCSD 0008837
2 AMCSD 0008843

loop_
_[local]_alternative_name_id
_[local]_alternative_name_type
_[local]_alternative_name_source
_[local]_alternative_name_source_id
_[local]_alternative_name_value
1 mineral AMCSD 0008837 "Ferrocolumbite"
2 mineral AMCSD 0008843 "Columbite-(Fe)"

_database_code_amcsd 0008837
